data_7111042
loop_
_publ_author_name
'Gudat, Dietrich'
'H\"ap, Stefan'
'Szarvas, Laszlo'
'Nieger, Martin'

_publ_section_title
;
 Ambident \s- and \p-donor ability of a neutral 10\p-aromatic
 phosphoniobenzophospholide
;
_journal_issue 17
_journal_name_full 'Chemical Communications'
_journal_page_first 1637
_journal_paper_doi 10.1039/b005130f
_journal_year 2000
_chemical_formula_sum 'C31 H20 Cr O5 P2'
_chemical_formula_weight 586.41
_chemical_name_systematic
; 
 Pentacarbonyl-(1-triphenylphosphonio-benzo-[c]-phospholide)chromium(0) 
;
_space_group_IT_number 2
_symmetry_cell_setting triclinic
_symmetry_space_group_name_Hall '-P 1'
_symmetry_space_group_name_H-M 'P -1'
_atom_sites_solution_hydrogens geom
_atom_sites_solution_primary direct
_atom_sites_solution_secondary difmap
_audit_creation_method SHELXL-97
_cell_angle_alpha 111.151(2)
_cell_angle_beta 93.476(2)
_cell_angle_gamma 110.126(2)
_cell_formula_units_Z 2
_cell_length_a 10.2695(4)
_cell_length_b 11.0128(4)
_cell_length_c 13.7391(4)
_cell_measurement_reflns_used 18369
_cell_measurement_temperature 123(2)
_cell_measurement_theta_max 28.5
_cell_measurement_theta_min 2.5
_cell_volume 1330.03(9)
_computing_cell_refinement DENZO-SMn
_computing_data_collection Collect
_computing_data_reduction DENZO-SMN
_computing_molecular_graphics XP
_computing_publication_material 'SHELXL-97 (Sheldrick, 1997)'
_computing_structure_refinement 'SHELXL-97 (Sheldrick, 1997)'
_computing_structure_solution 'SHELXS-97 (Sheldrick, 1990)'
_diffrn_ambient_temperature 123(2)
_diffrn_measured_fraction_theta_full 0.945
_diffrn_measured_fraction_theta_max 0.945
_diffrn_measurement_device_type 'Nonius KappaCCD'
_diffrn_measurement_method 'rotation in phi and omega, 2 deg.'
_diffrn_radiation_monochromator graphite
_diffrn_radiation_source 'fine-focus sealed tube'
_diffrn_radiation_type MoK\a
_diffrn_radiation_wavelength 0.71073
_diffrn_reflns_av_R_equivalents 0.0368
_diffrn_reflns_av_sigmaI/netI 0.0571
_diffrn_reflns_limit_h_max 13
_diffrn_reflns_limit_h_min -13
_diffrn_reflns_limit_k_max 14
_diffrn_reflns_limit_k_min -14
_diffrn_reflns_limit_l_max 17
_diffrn_reflns_limit_l_min -18
_diffrn_reflns_number 18922
_diffrn_reflns_theta_full 28.28
_diffrn_reflns_theta_max 28.28
_diffrn_reflns_theta_min 2.97
_exptl_absorpt_coefficient_mu 0.591
_exptl_absorpt_correction_type none
_exptl_crystal_colour yellow
_exptl_crystal_density_diffrn 1.464
_exptl_crystal_density_meas ?
_exptl_crystal_density_method 'not measured'
_exptl_crystal_description plates
_exptl_crystal_F_000 600
_exptl_crystal_size_max 0.15
_exptl_crystal_size_mid 0.15
_exptl_crystal_size_min 0.05
_refine_diff_density_max 0.343
_refine_diff_density_min -0.373
_refine_diff_density_rms 0.059
_refine_ls_extinction_method none
_refine_ls_goodness_of_fit_ref 1.067
_refine_ls_hydrogen_treatment riding
_refine_ls_matrix_type full
_refine_ls_number_parameters 352
_refine_ls_number_reflns 6253
_refine_ls_number_restraints 0
_refine_ls_restrained_S_all 1.067
_refine_ls_R_factor_all 0.0515
_refine_ls_R_factor_gt 0.0347
_refine_ls_shift/su_max 0.001
_refine_ls_shift/su_mean 0.000
_refine_ls_structure_factor_coef Fsqd
_refine_ls_weighting_details 'calc w=1/[\s^2^(Fo^2^)+(0.0349P)^2^+0.0000P] where P=(Fo^2^+2Fc^2^)/3'
_refine_ls_weighting_scheme calc
_refine_ls_wR_factor_gt 0.0799
_refine_ls_wR_factor_ref 0.0839
_reflns_number_gt 4815
_reflns_number_total 6253
_reflns_threshold_expression >2sigma(I)
_cod_data_source_file b005130fsup1.cif
_cod_data_source_block compound_3
_cod_depositor_comments
;
The following automatic conversions were performed:

'_exptl_crystal_density_meas' value 'none' was changed to '?' - the
value is perceived as not measured.

Automatic conversion script
Id: cif_fix_values 3008 2015-01-20 13:52:24Z robertas 
;
_cod_original_cell_volume 1330.03(8)
_cod_original_sg_symbol_H-M 'P-1 (no.2)'
_cod_database_code 7111042

loop_
_symmetry_equiv_pos_as_xyz
'x, y, z'
'-x, -y, -z'

loop_
_atom_site_label
_atom_site_type_symbol
_atom_site_fract_x
_atom_site_fract_y
_atom_site_fract_z
_atom_site_U_iso_or_equiv
_atom_site_adp_type
_atom_site_occupancy
_atom_site_symmetry_multiplicity
_atom_site_calc_flag
_atom_site_refinement_flags
Cr1 Cr 0.65463(3) 0.31717(3) 0.66178(2) 0.01647(9) Uani 1 1 d .
C1A C 0.4861(2) 0.1579(2) 0.59522(14) 0.0224(4) Uani 1 1 d .
O1A O 0.38215(15) 0.06094(14) 0.55463(11) 0.0365(4) Uani 1 1 d .
C1B C 0.55961(19) 0.41541(19) 0.61626(13) 0.0198(4) Uani 1 1 d .
O1B O 0.48979(14) 0.46115(14) 0.58627(10) 0.0298(3) Uani 1 1 d .
C1C C 0.7342(2) 0.2021(2) 0.69644(14) 0.0235(4) Uani 1 1 d .
O1C O 0.78022(16) 0.12871(15) 0.71269(11) 0.0374(4) Uani 1 1 d .
C1D C 0.72644(19) 0.27269(19) 0.53466(14) 0.0205(4) Uani 1 1 d .
O1D O 0.76904(14) 0.24218(14) 0.45779(10) 0.0277(3) Uani 1 1 d .
C1E C 0.59710(18) 0.37205(19) 0.79387(14) 0.0202(4) Uani 1 1 d .
O1E O 0.56354(13) 0.40821(14) 0.87446(9) 0.0260(3) Uani 1 1 d .
P1 P 0.87380(5) 0.50977(5) 0.75822(3) 0.01518(11) Uani 1 1 d .
C2 C 0.96986(17) 0.69044(18) 0.78704(12) 0.0147(4) Uani 1 1 d .
C3 C 1.09637(17) 0.74316(18) 0.86880(12) 0.0141(4) Uani 1 1 d .
C4 C 1.20418(18) 0.88098(19) 0.92204(12) 0.0176(4) Uani 1 1 d .
H4 H 1.2017 0.9552 0.9032 0.021 Uiso 1 1 calc R
C5 C 1.31268(18) 0.90793(19) 1.00107(13) 0.0200(4) Uani 1 1 d .
H5 H 1.3838 1.0011 1.0360 0.024 Uiso 1 1 calc R
C6 C 1.32088(19) 0.8019(2) 1.03122(13) 0.0218(4) Uani 1 1 d .
H6 H 1.3966 0.8234 1.0861 0.026 Uiso 1 1 calc R
C7 C 1.21942(19) 0.6669(2) 0.98145(13) 0.0206(4) Uani 1 1 d .
H7 H 1.2252 0.5944 1.0013 0.025 Uiso 1 1 calc R
C8 C 1.10546(18) 0.63529(18) 0.90007(12) 0.0155(4) Uani 1 1 d .
C9 C 0.99066(18) 0.50268(19) 0.84605(12) 0.0171(4) Uani 1 1 d .
H9 H 0.9805 0.4202 0.8576 0.021 Uiso 1 1 calc R
P2 P 0.90490(5) 0.78567(5) 0.73430(3) 0.01360(11) Uani 1 1 d .
C10 C 0.88764(17) 0.72993(18) 0.59088(12) 0.0157(4) Uani 1 1 d .
C11 C 0.88085(18) 0.59651(19) 0.52603(13) 0.0181(4) Uani 1 1 d .
H11 H 0.8883 0.5340 0.5569 0.022 Uiso 1 1 calc R
C12 C 0.86309(19) 0.5545(2) 0.41607(13) 0.0231(4) Uani 1 1 d .
H12 H 0.8566 0.4627 0.3717 0.028 Uiso 1 1 calc R
C13 C 0.8549(2) 0.6460(2) 0.37142(14) 0.0267(5) Uani 1 1 d .
H13 H 0.8436 0.6174 0.2963 0.032 Uiso 1 1 calc R
C14 C 0.8631(2) 0.7802(2) 0.43576(14) 0.0264(4) Uani 1 1 d .
H14 H 0.8575 0.8430 0.4046 0.032 Uiso 1 1 calc R
C15 C 0.87938(19) 0.8221(2) 0.54496(13) 0.0218(4) Uani 1 1 d .
H15 H 0.8850 0.9137 0.5889 0.026 Uiso 1 1 calc R
C16 C 1.01959(18) 0.97060(18) 0.78789(12) 0.0150(4) Uani 1 1 d .
C17 C 0.99199(18) 1.07111(18) 0.87034(13) 0.0173(4) Uani 1 1 d .
H17 H 0.9084 1.0434 0.8970 0.021 Uiso 1 1 calc R
C18 C 1.08646(19) 1.21153(19) 0.91343(13) 0.0207(4) Uani 1 1 d .
H18 H 1.0674 1.2800 0.9696 0.025 Uiso 1 1 calc R
C19 C 1.2083(2) 1.25236(19) 0.87497(13) 0.0227(4) Uani 1 1 d .
H19 H 1.2731 1.3487 0.9052 0.027 Uiso 1 1 calc R
C20 C 1.23631(19) 1.1533(2) 0.79257(13) 0.0234(4) Uani 1 1 d .
H20 H 1.3202 1.1816 0.7664 0.028 Uiso 1 1 calc R
C21 C 1.14189(18) 1.01312(19) 0.74845(13) 0.0199(4) Uani 1 1 d .
H21 H 1.1603 0.9455 0.6911 0.024 Uiso 1 1 calc R
C22 C 0.73048(17) 0.77016(18) 0.76131(12) 0.0153(4) Uani 1 1 d .
C23 C 0.68492(18) 0.72389(18) 0.84038(13) 0.0184(4) Uani 1 1 d .
H23 H 0.7469 0.7053 0.8819 0.022 Uiso 1 1 calc R
C24 C 0.54919(19) 0.70515(19) 0.85823(14) 0.0219(4) Uani 1 1 d .
H24 H 0.5183 0.6732 0.9117 0.026 Uiso 1 1 calc R
C25 C 0.45911(19) 0.73254(19) 0.79885(14) 0.0236(4) Uani 1 1 d .
H25 H 0.3655 0.7173 0.8102 0.028 Uiso 1 1 calc R
C26 C 0.50482(19) 0.7824(2) 0.72251(14) 0.0255(4) Uani 1 1 d .
H26 H 0.4437 0.8046 0.6834 0.031 Uiso 1 1 calc R
C27 C 0.63947(19) 0.79991(19) 0.70303(13) 0.0214(4) Uani 1 1 d .
H27 H 0.6697 0.8324 0.6496 0.026 Uiso 1 1 calc R

loop_
_atom_site_aniso_label
_atom_site_aniso_U_11
_atom_site_aniso_U_22
_atom_site_aniso_U_33
_atom_site_aniso_U_23
_atom_site_aniso_U_13
_atom_site_aniso_U_12
Cr1 0.01541(16) 0.01270(15) 0.01807(16) 0.00466(12) 0.00167(11) 0.00382(12)
C1A 0.0221(11) 0.0171(10) 0.0259(10) 0.0051(8) 0.0071(8) 0.0086(9)
O1A 0.0236(8) 0.0208(8) 0.0455(9) -0.0012(7) 0.0051(7) 0.0020(7)
C1B 0.0207(10) 0.0158(9) 0.0163(9) 0.0032(7) 0.0027(7) 0.0033(8)
O1B 0.0309(8) 0.0285(8) 0.0301(7) 0.0107(6) -0.0009(6) 0.0141(7)
C1C 0.0247(11) 0.0172(10) 0.0227(10) 0.0068(8) 0.0023(8) 0.0033(9)
O1C 0.0480(10) 0.0261(8) 0.0418(9) 0.0149(7) 0.0013(7) 0.0192(8)
C1D 0.0182(10) 0.0132(9) 0.0241(10) 0.0044(8) -0.0024(8) 0.0039(8)
O1D 0.0283(8) 0.0269(8) 0.0234(7) 0.0058(6) 0.0071(6) 0.0101(6)
C1E 0.0153(9) 0.0144(9) 0.0263(10) 0.0084(8) -0.0025(8) 0.0017(8)
O1E 0.0262(8) 0.0286(8) 0.0219(7) 0.0100(6) 0.0070(6) 0.0092(6)
P1 0.0148(2) 0.0137(2) 0.0165(2) 0.00637(18) 0.00225(18) 0.00480(19)
C2 0.0142(9) 0.0139(9) 0.0156(8) 0.0062(7) 0.0038(7) 0.0047(7)
C3 0.0128(9) 0.0175(9) 0.0117(8) 0.0040(7) 0.0055(7) 0.0070(7)
C4 0.0169(9) 0.0177(9) 0.0190(9) 0.0072(7) 0.0053(7) 0.0078(8)
C5 0.0150(9) 0.0204(10) 0.0180(9) 0.0027(8) 0.0022(7) 0.0051(8)
C6 0.0179(10) 0.0296(11) 0.0166(9) 0.0071(8) 0.0000(7) 0.0108(9)
C7 0.0213(10) 0.0258(10) 0.0172(9) 0.0099(8) 0.0032(7) 0.0111(9)
C8 0.0144(9) 0.0183(9) 0.0147(8) 0.0061(7) 0.0054(7) 0.0078(8)
C9 0.0201(10) 0.0175(9) 0.0175(9) 0.0094(7) 0.0060(7) 0.0090(8)
P2 0.0135(2) 0.0133(2) 0.0141(2) 0.00577(18) 0.00320(17) 0.00530(19)
C10 0.0136(9) 0.0171(9) 0.0151(9) 0.0066(7) 0.0034(7) 0.0046(8)
C11 0.0176(9) 0.0208(10) 0.0184(9) 0.0090(8) 0.0052(7) 0.0090(8)
C12 0.0202(10) 0.0254(11) 0.0187(9) 0.0027(8) 0.0041(8) 0.0099(9)
C13 0.0269(11) 0.0404(13) 0.0142(9) 0.0102(9) 0.0067(8) 0.0154(10)
C14 0.0311(12) 0.0339(12) 0.0240(10) 0.0191(9) 0.0095(8) 0.0157(10)
C15 0.0262(11) 0.0222(10) 0.0201(9) 0.0092(8) 0.0070(8) 0.0122(9)
C16 0.0159(9) 0.0135(9) 0.0152(8) 0.0067(7) 0.0022(7) 0.0046(7)
C17 0.0174(9) 0.0192(10) 0.0172(9) 0.0081(7) 0.0050(7) 0.0084(8)
C18 0.0234(10) 0.0184(10) 0.0173(9) 0.0029(8) 0.0024(7) 0.0097(8)
C19 0.0240(10) 0.0151(9) 0.0210(9) 0.0060(8) -0.0004(8) 0.0009(8)
C20 0.0198(10) 0.0237(10) 0.0193(9) 0.0077(8) 0.0060(8) 0.0011(9)
C21 0.0216(10) 0.0197(10) 0.0155(9) 0.0044(7) 0.0075(7) 0.0070(8)
C22 0.0139(9) 0.0120(9) 0.0165(9) 0.0028(7) 0.0019(7) 0.0043(7)
C23 0.0182(10) 0.0183(9) 0.0181(9) 0.0061(7) 0.0040(7) 0.0080(8)
C24 0.0219(10) 0.0191(10) 0.0231(10) 0.0064(8) 0.0090(8) 0.0077(8)
C25 0.0136(9) 0.0207(10) 0.0265(10) 0.0007(8) 0.0044(8) 0.0046(8)
C26 0.0198(10) 0.0302(11) 0.0253(10) 0.0069(9) -0.0008(8) 0.0139(9)
C27 0.0211(10) 0.0244(10) 0.0202(9) 0.0093(8) 0.0044(8) 0.0105(9)

loop_
_atom_type_symbol
_atom_type_description
_atom_type_scat_dispersion_real
_atom_type_scat_dispersion_imag
_atom_type_scat_source
C C 0.0033 0.0016 'International Tables Vol C Tables 4.2.6.8 and 6.1.1.4'
H H 0.0000 0.0000 'International Tables Vol C Tables 4.2.6.8 and 6.1.1.4'
O O 0.0106 0.0060 'International Tables Vol C Tables 4.2.6.8 and 6.1.1.4'
P P 0.1023 0.0942 'International Tables Vol C Tables 4.2.6.8 and 6.1.1.4'
Cr Cr 0.3209 0.6236 'International Tables Vol C Tables 4.2.6.8 and 6.1.1.4'

loop_
_geom_angle_atom_site_label_1
_geom_angle_atom_site_label_2
_geom_angle_atom_site_label_3
_geom_angle
C1A Cr1 C1E 93.06(7)
C1A Cr1 C1C 88.53(8)
C1E Cr1 C1C 92.53(8)
C1A Cr1 C1D 91.22(7)
C1E Cr1 C1D 175.65(8)
C1C Cr1 C1D 86.80(8)
C1A Cr1 C1B 85.82(8)
C1E Cr1 C1B 89.51(7)
C1C Cr1 C1B 174.09(8)
C1D Cr1 C1B 91.58(7)
C1A Cr1 P1 174.26(6)
C1E Cr1 P1 84.37(5)
C1C Cr1 P1 86.47(6)
C1D Cr1 P1 91.30(6)
C1B Cr1 P1 99.26(6)
O1A C1A Cr1 179.41(17)
O1B C1B Cr1 172.54(16)
O1C C1C Cr1 176.98(16)
O1D C1D Cr1 178.13(16)
O1E C1E Cr1 178.61(16)
C9 P1 C2 94.70(8)
C9 P1 Cr1 122.72(7)
C2 P1 Cr1 142.19(6)
C3 C2 P2 128.42(13)
C3 C2 P1 108.29(12)
P2 C2 P1 122.86(10)
C4 C3 C8 117.52(15)
C4 C3 C2 130.50(16)
C8 C3 C2 111.94(15)
C5 C4 C3 120.36(17)
C4 C5 C6 121.79(17)
C7 C6 C5 119.85(17)
C6 C7 C8 119.95(17)
C9 C8 C7 125.69(17)
C9 C8 C3 113.74(15)
C7 C8 C3 120.52(16)
C8 C9 P1 111.33(13)
C2 P2 C16 112.37(8)
C2 P2 C22 110.45(8)
C16 P2 C22 108.46(8)
C2 P2 C10 114.68(8)
C16 P2 C10 103.75(8)
C22 P2 C10 106.70(8)
C11 C10 C15 119.52(15)
C11 C10 P2 121.11(13)
C15 C10 P2 119.37(13)
C12 C11 C10 120.05(17)
C13 C12 C11 120.05(17)
C12 C13 C14 120.30(16)
C15 C14 C13 119.97(18)
C14 C15 C10 120.10(17)
C17 C16 C21 119.39(16)
C17 C16 P2 121.52(13)
C21 C16 P2 119.04(13)
C18 C17 C16 119.97(16)
C19 C18 C17 120.26(16)
C18 C19 C20 120.21(17)
C21 C20 C19 119.90(16)
C20 C21 C16 120.26(16)
C27 C22 C23 119.18(15)
C27 C22 P2 121.27(13)
C23 C22 P2 119.53(13)
C24 C23 C22 120.02(17)
C25 C24 C23 120.32(17)
C24 C25 C26 120.03(17)
C27 C26 C25 120.17(17)
C26 C27 C22 120.24(16)

loop_
_geom_bond_atom_site_label_1
_geom_bond_atom_site_label_2
_geom_bond_distance
Cr1 C1A 1.862(2)
Cr1 C1E 1.8953(19)
Cr1 C1C 1.898(2)
Cr1 C1D 1.9030(19)
Cr1 C1B 1.912(2)
Cr1 P1 2.3760(5)
C1A O1A 1.142(2)
C1B O1B 1.140(2)
C1C O1C 1.143(2)
C1D O1D 1.149(2)
C1E O1E 1.151(2)
P1 C9 1.6910(17)
P1 C2 1.7670(18)
C2 C3 1.456(2)
C2 P2 1.7438(17)
C3 C4 1.417(2)
C3 C8 1.430(2)
C4 C5 1.379(2)
C5 C6 1.398(3)
C6 C7 1.370(3)
C7 C8 1.422(2)
C8 C9 1.414(2)
P2 C16 1.7997(17)
P2 C22 1.8142(17)
P2 C10 1.8168(16)
C10 C11 1.391(2)
C10 C15 1.397(2)
C11 C12 1.391(2)
C12 C13 1.377(3)
C13 C14 1.391(3)
C14 C15 1.382(2)
C16 C17 1.392(2)
C16 C21 1.397(2)
C17 C18 1.386(2)
C18 C19 1.383(2)
C19 C20 1.385(2)
C20 C21 1.384(2)
C22 C27 1.390(2)
C22 C23 1.398(2)
C23 C24 1.388(2)
C24 C25 1.375(3)
C25 C26 1.386(3)
C26 C27 1.385(2)

loop_
_geom_torsion_atom_site_label_1
_geom_torsion_atom_site_label_2
_geom_torsion_atom_site_label_3
_geom_torsion_atom_site_label_4
_geom_torsion
C1E Cr1 C1A O1A 56(17)
C1C Cr1 C1A O1A 148(17)
C1D Cr1 C1A O1A -125(17)
C1B Cr1 C1A O1A -33(17)
P1 Cr1 C1A O1A 119(17)
C1A Cr1 C1B O1B 10.8(11)
C1E Cr1 C1B O1B -82.3(11)
C1C Cr1 C1B O1B 28.0(16)
C1D Cr1 C1B O1B 101.9(11)
P1 Cr1 C1B O1B -166.5(11)
C1A Cr1 C1C O1C 52(3)
C1E Cr1 C1C O1C 145(3)
C1D Cr1 C1C O1C -40(3)
C1B Cr1 C1C O1C 35(4)
P1 Cr1 C1C O1C -131(3)
C1A Cr1 C1D O1D -53(5)
C1E Cr1 C1D O1D 116(5)
C1C Cr1 C1D O1D 35(5)
C1B Cr1 C1D O1D -139(5)
P1 Cr1 C1D O1D 122(5)
C1A Cr1 C1E O1E -144(7)
C1C Cr1 C1E O1E 127(7)
C1D Cr1 C1E O1E 46(7)
C1B Cr1 C1E O1E -58(7)
P1 Cr1 C1E O1E 41(7)
C1A Cr1 P1 C9 11.3(5)
C1E Cr1 P1 C9 74.93(9)
C1C Cr1 P1 C9 -17.96(9)
C1D Cr1 P1 C9 -104.67(9)
C1B Cr1 P1 C9 163.51(8)
C1A Cr1 P1 C2 -159.4(5)
C1E Cr1 P1 C2 -95.78(10)
C1C Cr1 P1 C2 171.33(10)
C1D Cr1 P1 C2 84.62(10)
C1B Cr1 P1 C2 -7.20(10)
C9 P1 C2 C3 -0.29(12)
Cr1 P1 C2 C3 171.88(7)
C9 P1 C2 P2 -173.39(10)
Cr1 P1 C2 P2 -1.22(16)
P2 C2 C3 C4 -4.5(3)
P1 C2 C3 C4 -177.15(14)
P2 C2 C3 C8 173.02(11)
P1 C2 C3 C8 0.42(16)
C8 C3 C4 C5 -0.2(2)
C2 C3 C4 C5 177.27(15)
C3 C4 C5 C6 0.2(2)
C4 C5 C6 C7 0.2(2)
C5 C6 C7 C8 -0.6(2)
C6 C7 C8 C9 -176.86(15)
C6 C7 C8 C3 0.6(2)
C4 C3 C8 C9 177.54(14)
C2 C3 C8 C9 -0.38(19)
C4 C3 C8 C7 -0.2(2)
C2 C3 C8 C7 -178.13(14)
C7 C8 C9 P1 177.76(13)
C3 C8 C9 P1 0.15(17)
C2 P1 C9 C8 0.09(12)
Cr1 P1 C9 C8 -174.21(9)
C3 C2 P2 C16 3.01(17)
P1 C2 P2 C16 174.64(9)
C3 C2 P2 C22 -118.24(15)
P1 C2 P2 C22 53.39(12)
C3 C2 P2 C10 121.18(14)
P1 C2 P2 C10 -67.20(12)
C2 P2 C10 C11 20.27(17)
C16 P2 C10 C11 143.20(14)
C22 P2 C10 C11 -102.37(15)
C2 P2 C10 C15 -160.50(14)
C16 P2 C10 C15 -37.57(16)
C22 P2 C10 C15 76.87(16)
C15 C10 C11 C12 -1.3(3)
P2 C10 C11 C12 177.95(13)
C10 C11 C12 C13 1.2(3)
C11 C12 C13 C14 -0.6(3)
C12 C13 C14 C15 -0.1(3)
C13 C14 C15 C10 0.0(3)
C11 C10 C15 C14 0.7(3)
P2 C10 C15 C14 -178.59(14)
C2 P2 C16 C17 -98.91(15)
C22 P2 C16 C17 23.48(16)
C10 P2 C16 C17 136.64(14)
C2 P2 C16 C21 78.61(15)
C22 P2 C16 C21 -159.01(14)
C10 P2 C16 C21 -45.84(16)
C21 C16 C17 C18 -0.9(3)
P2 C16 C17 C18 176.64(13)
C16 C17 C18 C19 -0.1(3)
C17 C18 C19 C20 0.5(3)
C18 C19 C20 C21 0.1(3)
C19 C20 C21 C16 -1.1(3)
C17 C16 C21 C20 1.4(3)
P2 C16 C21 C20 -176.13(14)
C2 P2 C22 C27 -161.03(14)
C16 P2 C22 C27 75.42(15)
C10 P2 C22 C27 -35.78(16)
C2 P2 C22 C23 17.30(16)
C16 P2 C22 C23 -106.25(14)
C10 P2 C22 C23 142.55(14)
C27 C22 C23 C24 1.4(3)
P2 C22 C23 C24 -176.92(13)
C22 C23 C24 C25 -0.3(3)
C23 C24 C25 C26 -1.6(3)
C24 C25 C26 C27 2.4(3)
C25 C26 C27 C22 -1.2(3)
C23 C22 C27 C26 -0.7(3)
P2 C22 C27 C26 177.67(14)
